data_4331143
loop_
_publ_author_name
'Daniel Chartrand'
'Carlos A. Castro Ruiz'
'Garry S. Hanan'

_publ_contact_author_address
;
    D\'epartement de Chimie
    Universit\'e de Montr\'eal
    C.P. 6128, Succ. Centre-ville
    Montr\'eal, Qu\'ebec
    Canada H3C 3J7
;
_publ_contact_author_email garry.Hanan@umontreal.ca
_publ_contact_author_fax '+1 514 343 2468'
_publ_contact_author_name 'Dr. Garry Hanan'
_publ_contact_author_phone '+1 514 343 7056'
_publ_section_title
;
 Diimine Triscarbonyl Re(I) of Isomeric Pyridyl-fulvene Ligands: an
 Electrochemical, Spectroscopic, and Computational Investigation
;
_journal_name_full 'Inorganic Chemistry'
_journal_page_first 12738
_journal_page_last 12747
_journal_paper_doi 10.1021/ic301559s
_journal_volume 51
_journal_year 2012
_chemical_compound_source 'Synthesized by the authors. See text'
_chemical_formula_moiety 'C19 H13 N'
_chemical_formula_sum 'C19 H13 N'
_chemical_formula_weight 255.30
_chemical_name_systematic
; 
 4-Fluoren-9-ylidenemethyl-pyridine
;
_space_group_IT_number 14
_symmetry_cell_setting monoclinic
_symmetry_space_group_name_Hall '-P 2ybc'
_symmetry_space_group_name_H-M 'P 1 21/c 1'
_atom_sites_solution_hydrogens geom
_atom_sites_solution_primary direct
_atom_sites_solution_secondary difmap
_audit_creation_method SHELXL-97
_cell_angle_alpha 90
_cell_angle_beta 104.675(2)
_cell_angle_gamma 90
_cell_formula_units_Z 4
_cell_length_a 9.2782(4)
_cell_length_b 21.8542(9)
_cell_length_c 6.9306(3)
_cell_measurement_reflns_used 8110
_cell_measurement_temperature 200
_cell_measurement_theta_max 72.02
_cell_measurement_theta_min 4.05
_cell_volume 1359.46(10)
_computing_cell_refinement 'SAINT V7.34A (Bruker AXS, 2006b)'
_computing_data_collection 'APEX2 v2.1-0 (Bruker AXS, 2006a)'
_computing_data_reduction 'SAINT V7.34A (Bruker AXS, 2006b)'
_computing_molecular_graphics 'SHELXTL v6.12 (Bruker AXS, 2001)'
_computing_publication_material 'UdMX (Maris, 2004)'
_computing_structure_refinement 'SHELXL97 (Sheldrick, 2008)'
_computing_structure_solution 'SHELXS-97 (Sheldrick, 1990)'
_diffrn_ambient_temperature 200
_diffrn_detector_area_resol_mean 5.5
_diffrn_measured_fraction_theta_full 0.991
_diffrn_measured_fraction_theta_max 0.992
_diffrn_measurement_device_type 'Bruker Smart 6000'
_diffrn_measurement_method \w
_diffrn_radiation_monochromator 'Montel 200 optics'
_diffrn_radiation_source 'Rotating Anode'
_diffrn_radiation_type CuK\a
_diffrn_radiation_wavelength 1.54178
_diffrn_reflns_av_R_equivalents 0.049
_diffrn_reflns_av_sigmaI/netI 0.0230
_diffrn_reflns_limit_h_max 11
_diffrn_reflns_limit_h_min -11
_diffrn_reflns_limit_k_max 26
_diffrn_reflns_limit_k_min -27
_diffrn_reflns_limit_l_max 8
_diffrn_reflns_limit_l_min -8
_diffrn_reflns_number 17083
_diffrn_reflns_theta_full 72.29
_diffrn_reflns_theta_max 72.29
_diffrn_reflns_theta_min 4.05
_exptl_absorpt_coefficient_mu 0.556
_exptl_absorpt_correction_T_max 0.92
_exptl_absorpt_correction_T_min 0.81
_exptl_absorpt_correction_type multi-scan
_exptl_absorpt_process_details 'Sadabs (Sheldrick, 1996)'
_exptl_crystal_colour Yellow
_exptl_crystal_density_diffrn 1.247
_exptl_crystal_description chunk
_exptl_crystal_F_000 536
_exptl_crystal_size_max 0.21
_exptl_crystal_size_mid 0.19
_exptl_crystal_size_min 0.14
_refine_diff_density_max 0.181
_refine_diff_density_min -0.287
_refine_diff_density_rms 0.051
_refine_ls_extinction_coef 0.0288(17)
_refine_ls_extinction_expression Fc^*^=kFc[1+0.001xFc^2^\l^3^/sin(2\q)]^-1/4^
_refine_ls_extinction_method SHELXL
_refine_ls_goodness_of_fit_ref 1.035
_refine_ls_hydrogen_treatment constr
_refine_ls_matrix_type full
_refine_ls_number_parameters 182
_refine_ls_number_reflns 2671
_refine_ls_number_restraints 0
_refine_ls_restrained_S_all 1.035
_refine_ls_R_factor_all 0.0466
_refine_ls_R_factor_gt 0.0422
_refine_ls_shift/su_max 0.000
_refine_ls_shift/su_mean 0.000
_refine_ls_structure_factor_coef Fsqd
_refine_ls_weighting_details 'calc w=1/[\s^2^(Fo^2^)+(0.0715P)^2^+0.1462P] where P=(Fo^2^+2Fc^2^)/3'
_refine_ls_weighting_scheme calc
_refine_ls_wR_factor_gt 0.1111
_refine_ls_wR_factor_ref 0.1141
_reflns_number_gt 2337
_reflns_number_total 2671
_reflns_threshold_expression I>2\s(I)
_cod_data_source_file ic301559s_si_001_3.cif
_cod_data_source_block pFpy
_cod_database_code 4331143

loop_
_symmetry_equiv_pos_as_xyz
'x, y, z'
'-x, y+1/2, -z+1/2'
'-x, -y, -z'
'x, -y-1/2, z-1/2'

loop_
_atom_site_label
_atom_site_type_symbol
_atom_site_fract_x
_atom_site_fract_y
_atom_site_fract_z
_atom_site_U_iso_or_equiv
_atom_site_adp_type
_atom_site_occupancy
_atom_site_symmetry_multiplicity
_atom_site_calc_flag
_atom_site_refinement_flags
N1 N 0.88740(13) 0.51843(5) 0.68078(18) 0.0489(3) Uani 1 1 d .
C1 C 0.82523(16) 0.52620(6) 0.8329(2) 0.0503(4) Uani 1 1 d .
H1 H 0.8702 0.5544 0.9346 0.060 Uiso 1 1 calc R
C2 C 0.69837(15) 0.49529(6) 0.8507(2) 0.0478(3) Uani 1 1 d .
H2 H 0.6599 0.5018 0.9637 0.057 Uiso 1 1 calc R
C3 C 0.81896(15) 0.47937(6) 0.5390(2) 0.0452(3) Uani 1 1 d .
H3 H 0.8616 0.4726 0.4299 0.054 Uiso 1 1 calc R
C4 C 0.68975(14) 0.44809(5) 0.54121(19) 0.0398(3) Uani 1 1 d .
H4 H 0.6435 0.4222 0.4331 0.048 Uiso 1 1 calc R
C5 C 0.62841(13) 0.45484(5) 0.70256(18) 0.0364(3) Uani 1 1 d .
C6 C 0.48995(13) 0.42220(6) 0.70921(18) 0.0389(3) Uani 1 1 d .
H6 H 0.4070 0.4277 0.5977 0.047 Uiso 1 1 calc R
C7 C 0.46857(12) 0.38574(5) 0.85494(17) 0.0343(3) Uani 1 1 d .
C8 C 0.57656(13) 0.36102(5) 1.03430(17) 0.0336(3) Uani 1 1 d .
C9 C 0.73134(13) 0.36381(6) 1.09783(18) 0.0386(3) Uani 1 1 d .
H9 H 0.7864 0.3872 1.0256 0.046 Uiso 1 1 calc R
C10 C 0.80437(14) 0.33193(6) 1.26829(19) 0.0433(3) Uani 1 1 d .
H10 H 0.9099 0.3337 1.3121 0.052 Uiso 1 1 calc R
C11 C 0.72532(15) 0.29761(6) 1.3754(2) 0.0453(3) Uani 1 1 d .
H11 H 0.7771 0.2764 1.4920 0.054 Uiso 1 1 calc R
C12 C 0.57143(15) 0.29408(6) 1.31325(19) 0.0422(3) Uani 1 1 d .
H12 H 0.5173 0.2706 1.3864 0.051 Uiso 1 1 calc R
C13 C 0.49758(13) 0.32539(5) 1.14274(17) 0.0339(3) Uani 1 1 d .
C14 C 0.33899(13) 0.32620(5) 1.03788(17) 0.0342(3) Uani 1 1 d .
C15 C 0.21676(14) 0.29912(6) 1.0858(2) 0.0415(3) Uani 1 1 d .
H15 H 0.2287 0.2752 1.2033 0.050 Uiso 1 1 calc R
C16 C 0.07691(14) 0.30789(6) 0.9574(2) 0.0452(3) Uani 1 1 d .
H16 H -0.0078 0.2897 0.9875 0.054 Uiso 1 1 calc R
C17 C 0.05918(14) 0.34280(6) 0.7859(2) 0.0446(3) Uani 1 1 d .
H17 H -0.0377 0.3485 0.7009 0.054 Uiso 1 1 calc R
C18 C 0.18074(14) 0.36959(6) 0.73610(19) 0.0409(3) Uani 1 1 d .
H18 H 0.1681 0.3933 0.6181 0.049 Uiso 1 1 calc R
C19 C 0.32146(13) 0.36081(5) 0.86353(17) 0.0344(3) Uani 1 1 d .

loop_
_atom_site_aniso_label
_atom_site_aniso_U_11
_atom_site_aniso_U_22
_atom_site_aniso_U_33
_atom_site_aniso_U_23
_atom_site_aniso_U_13
_atom_site_aniso_U_12
N1 0.0414(6) 0.0480(6) 0.0617(7) -0.0013(5) 0.0213(5) -0.0069(5)
C1 0.0492(8) 0.0487(7) 0.0561(8) -0.0105(6) 0.0190(6) -0.0121(6)
C2 0.0494(7) 0.0521(8) 0.0482(7) -0.0043(6) 0.0240(6) -0.0064(6)
C3 0.0423(7) 0.0457(7) 0.0542(7) -0.0015(6) 0.0248(6) -0.0005(5)
C4 0.0390(6) 0.0368(6) 0.0459(7) 0.0004(5) 0.0149(5) 0.0005(5)
C5 0.0336(6) 0.0345(6) 0.0424(6) 0.0073(5) 0.0121(5) 0.0021(4)
C6 0.0335(6) 0.0426(6) 0.0403(6) 0.0054(5) 0.0092(5) -0.0017(5)
C7 0.0311(6) 0.0360(6) 0.0360(6) -0.0002(5) 0.0087(4) -0.0025(4)
C8 0.0335(6) 0.0332(5) 0.0344(6) -0.0021(5) 0.0093(4) -0.0008(4)
C9 0.0316(6) 0.0445(6) 0.0404(6) -0.0028(5) 0.0107(5) -0.0004(5)
C10 0.0348(6) 0.0487(7) 0.0440(7) -0.0045(5) 0.0053(5) 0.0063(5)
C11 0.0465(7) 0.0426(7) 0.0423(7) 0.0042(5) 0.0031(5) 0.0092(5)
C12 0.0470(7) 0.0375(6) 0.0414(7) 0.0049(5) 0.0099(5) -0.0014(5)
C13 0.0365(6) 0.0300(5) 0.0356(6) -0.0012(4) 0.0098(5) -0.0018(4)
C14 0.0348(6) 0.0314(6) 0.0372(6) -0.0019(4) 0.0108(5) -0.0037(4)
C15 0.0420(7) 0.0395(6) 0.0459(7) 0.0008(5) 0.0164(5) -0.0081(5)
C16 0.0358(6) 0.0468(7) 0.0570(8) -0.0078(6) 0.0188(6) -0.0120(5)
C17 0.0320(6) 0.0489(7) 0.0508(7) -0.0072(6) 0.0064(5) -0.0060(5)
C18 0.0355(6) 0.0436(7) 0.0410(6) 0.0010(5) 0.0048(5) -0.0042(5)
C19 0.0322(6) 0.0338(6) 0.0372(6) -0.0017(5) 0.0089(5) -0.0037(4)

loop_
_atom_type_symbol
_atom_type_description
_atom_type_scat_dispersion_real
_atom_type_scat_dispersion_imag
_atom_type_scat_source
C C 0.0181 0.0091 'International Tables Vol C Tables 4.2.6.8 and 6.1.1.4'
H H 0.0000 0.0000 'International Tables Vol C Tables 4.2.6.8 and 6.1.1.4'
N N 0.0311 0.0180 'International Tables Vol C Tables 4.2.6.8 and 6.1.1.4'

loop_
_geom_angle_atom_site_label_1
_geom_angle_atom_site_label_2
_geom_angle_atom_site_label_3
_geom_angle
_geom_angle_publ_flag
C1 N1 C3 116.26(11) y
N1 C1 C2 123.63(13) y
N1 C1 H1 118.2 y
C2 C1 H1 118.2 y
C5 C2 C1 119.52(12) y
C5 C2 H2 120.2 y
C1 C2 H2 120.2 y
N1 C3 C4 124.07(12) y
N1 C3 H3 118.0 y
C4 C3 H3 118.0 y
C3 C4 C5 119.38(12) y
C3 C4 H4 120.3 y
C5 C4 H4 120.3 y
C2 C5 C4 117.07(11) y
C2 C5 C6 122.13(11) y
C4 C5 C6 120.74(11) y
C7 C6 C5 127.25(11) y
C7 C6 H6 116.4 y
C5 C6 H6 116.4 y
C6 C7 C19 124.16(11) y
C6 C7 C8 130.48(11) y
C19 C7 C8 105.36(9) y
C9 C8 C13 119.29(11) y
C9 C8 C7 132.15(11) y
C13 C8 C7 108.38(10) y
C10 C9 C8 119.22(11) y
C10 C9 H9 120.4 y
C8 C9 H9 120.4 y
C11 C10 C9 120.99(12) y
C11 C10 H10 119.5 y
C9 C10 H10 119.5 y
C12 C11 C10 120.44(12) y
C12 C11 H11 119.8 y
C10 C11 H11 119.8 y
C11 C12 C13 119.02(12) y
C11 C12 H12 120.5 y
C13 C12 H12 120.5 y
C12 C13 C8 121.03(11) y
C12 C13 C14 130.17(11) y
C8 C13 C14 108.71(10) y
C15 C14 C19 120.81(11) y
C15 C14 C13 130.71(11) y
C19 C14 C13 108.47(10) y
C16 C15 C14 118.31(12) y
C16 C15 H15 120.8 y
C14 C15 H15 120.8 y
C17 C16 C15 120.92(11) y
C17 C16 H16 119.5 y
C15 C16 H16 119.5 y
C16 C17 C18 121.14(12) y
C16 C17 H17 119.4 y
C18 C17 H17 119.4 y
C17 C18 C19 118.31(12) y
C17 C18 H18 120.8 y
C19 C18 H18 120.8 y
C18 C19 C14 120.50(11) y
C18 C19 C7 130.39(11) y
C14 C19 C7 109.02(10) y

loop_
_geom_bond_atom_site_label_1
_geom_bond_atom_site_label_2
_geom_bond_distance
_geom_bond_publ_flag
N1 C1 1.3343(18) y
N1 C3 1.3346(17) y
C1 C2 1.3895(19) y
C1 H1 0.9500 y
C2 C5 1.3853(18) y
C2 H2 0.9500 y
C3 C4 1.3834(18) y
C3 H3 0.9500 y
C4 C5 1.3851(17) y
C4 H4 0.9500 y
C5 C6 1.4803(16) y
C6 C7 1.3401(17) y
C6 H6 0.9500 y
C7 C19 1.4847(15) y
C7 C8 1.4866(16) y
C8 C9 1.3927(16) y
C8 C13 1.4097(16) y
C9 C10 1.3909(18) y
C9 H9 0.9500 y
C10 C11 1.388(2) y
C10 H10 0.9500 y
C11 C12 1.3851(18) y
C11 H11 0.9500 y
C12 C13 1.3871(17) y
C12 H12 0.9500 y
C13 C14 1.4669(16) y
C14 C15 1.3920(16) y
C14 C19 1.3997(16) y
C15 C16 1.3881(18) y
C15 H15 0.9500 y
C16 C17 1.3872(19) y
C16 H16 0.9500 y
C17 C18 1.3896(18) y
C17 H17 0.9500 y
C18 C19 1.3918(16) y
C18 H18 0.9500 y

loop_
_geom_torsion_atom_site_label_1
_geom_torsion_atom_site_label_2
_geom_torsion_atom_site_label_3
_geom_torsion_atom_site_label_4
_geom_torsion
_geom_torsion_publ_flag
C3 N1 C1 C2 1.4(2) y
N1 C1 C2 C5 -1.4(2) y
C1 N1 C3 C4 0.8(2) y
N1 C3 C4 C5 -2.8(2) y
C1 C2 C5 C4 -0.70(19) y
C1 C2 C5 C6 -177.77(12) y
C3 C4 C5 C2 2.66(18) y
C3 C4 C5 C6 179.78(11) y
C2 C5 C6 C7 -56.70(19) y
C4 C5 C6 C7 126.33(14) y
C5 C6 C7 C19 171.86(11) y
C5 C6 C7 C8 -8.9(2) y
C6 C7 C8 C9 -5.8(2) y
C19 C7 C8 C9 173.57(12) y
C6 C7 C8 C13 179.28(12) y
C19 C7 C8 C13 -1.35(12) y
C13 C8 C9 C10 -0.76(17) y
C7 C8 C9 C10 -175.23(12) y
C8 C9 C10 C11 -0.05(18) y
C9 C10 C11 C12 0.47(19) y
C10 C11 C12 C13 -0.06(19) y
C11 C12 C13 C8 -0.76(18) y
C11 C12 C13 C14 175.40(12) y
C9 C8 C13 C12 1.18(17) y
C7 C8 C13 C12 176.87(10) y
C9 C8 C13 C14 -175.72(10) y
C7 C8 C13 C14 -0.04(12) y
C12 C13 C14 C15 4.6(2) y
C8 C13 C14 C15 -178.88(12) y
C12 C13 C14 C19 -175.01(12) y
C8 C13 C14 C19 1.52(13) y
C19 C14 C15 C16 -0.72(18) y
C13 C14 C15 C16 179.73(12) y
C14 C15 C16 C17 -0.08(19) y
C15 C16 C17 C18 0.6(2) y
C16 C17 C18 C19 -0.31(19) y
C17 C18 C19 C14 -0.49(18) y
C17 C18 C19 C7 -176.71(12) y
C15 C14 C19 C18 1.01(18) y
C13 C14 C19 C18 -179.34(11) y
C15 C14 C19 C7 177.98(10) y
C13 C14 C19 C7 -2.38(13) y
C6 C7 C19 C18 -1.7(2) y
C8 C7 C19 C18 178.87(12) y
C6 C7 C19 C14 -178.27(11) y
C8 C7 C19 C14 2.31(12) y

loop_
_cod_related_entry_id
_cod_related_entry_database
_cod_related_entry_code
1 ChemSpider 224908
